data_2012137
loop_
_publ_author_name
'Cuesta, Rafael'
'Arranz-Mascar\'os, Paloma'
'Low, John N.'
'Glidewell, Christopher'

_publ_section_title
;[6-Amino-3-methyl-5-nitrosopyrimidine-2,4(1<i>H</i>,3<i>H</i>)-dionato]sodium
 dihydrate at 150K: coordination-polymer ladders linked by hydrogen bonds
;
_journal_issue 8
_journal_name_full 'Acta Crystallographica Section C'
_journal_page_first 918
_journal_page_last 921
_journal_paper_doi 10.1107/S010827010100720X
_journal_volume 57
_journal_year 2001
_chemical_formula_iupac 'Na(C5 H5 N4 O3 ) , 2H2 O '
_chemical_formula_moiety 'C5 H9 N4 Na O5'
_chemical_formula_sum 'C5 H9 N4 Na O5'
_chemical_formula_weight 228.15
_chemical_name_systematic
;
Diaqua[6-amino-3-methyl-5-nitrosopyrimidine-2,4(1H,3H)dionato]sodium
;
_space_group_IT_number 2
_symmetry_cell_setting triclinic
_symmetry_space_group_name_Hall '-P 1'
_symmetry_space_group_name_H-M 'P -1'
_cell_angle_alpha 63.365(2)
_cell_angle_beta 89.575(2)
_cell_angle_gamma 88.637(3)
_cell_formula_units_Z 2
_cell_length_a 7.0529(2)
_cell_length_b 8.1852(2)
_cell_length_c 8.7450(6)
_cell_measurement_reflns_used 1991
_cell_measurement_temperature 150(2)
_cell_measurement_theta_max 27.5
_cell_measurement_theta_min 3.9
_cell_volume 451.14(4)
_computing_cell_refinement 'DENZO-SMN (Otwinowski & Minor, 1997)'
_computing_data_collection 'Kappa-CCD Server Software (Nonius, 1997)'
_computing_data_reduction DENZO-SMN
_computing_molecular_graphics 'PLATON (Spek, 2001)'
_computing_publication_material 'SHELXL97  and PRPKAPPA (Ferguson, 1999)'
_computing_structure_refinement 'SHELXL97 (Sheldrick, 1997)'
_computing_structure_solution 'SHELXS97 (Sheldrick, 1997)'
_diffrn_ambient_temperature 150(2)
_diffrn_measured_fraction_theta_full .985
_diffrn_measured_fraction_theta_max .954
_diffrn_measurement_device_type Kappa-CCD
_diffrn_measurement_method '\f scans, and \w scans with \k offsets'
_diffrn_radiation_monochromator graphite
_diffrn_radiation_source 'fine-focus sealed X-ray tube'
_diffrn_radiation_type 'Mo K\a'
_diffrn_radiation_wavelength .71073
_diffrn_reflns_av_R_equivalents .067
_diffrn_reflns_av_sigmaI/netI .077
_diffrn_reflns_limit_h_max 8
_diffrn_reflns_limit_h_min -9
_diffrn_reflns_limit_k_max 10
_diffrn_reflns_limit_k_min -10
_diffrn_reflns_limit_l_max 11
_diffrn_reflns_limit_l_min -11
_diffrn_reflns_number 4901
_diffrn_reflns_theta_full 25.0
_diffrn_reflns_theta_max 27.5
_diffrn_reflns_theta_min 3.9
_diffrn_standards_decay_% negligible
_exptl_absorpt_coefficient_mu .186
_exptl_absorpt_correction_T_max .996
_exptl_absorpt_correction_T_min .964
_exptl_absorpt_correction_type multi-scan
_exptl_absorpt_process_details '(DENZO-SMN; Otwinowski & Minor, 1997)'
_exptl_crystal_colour pink
_exptl_crystal_density_diffrn 1.680
_exptl_crystal_density_method 'not measured'
_exptl_crystal_description plate
_exptl_crystal_F_000 236
_exptl_crystal_size_max .20
_exptl_crystal_size_mid .10
_exptl_crystal_size_min .02
_refine_diff_density_max .32
_refine_diff_density_min -.47
_refine_ls_extinction_method none
_refine_ls_goodness_of_fit_ref .984
_refine_ls_hydrogen_treatment constr
_refine_ls_matrix_type full
_refine_ls_number_parameters 136
_refine_ls_number_reflns 1991
_refine_ls_number_restraints 0
_refine_ls_restrained_S_all .984
_refine_ls_R_factor_all .071
_refine_ls_R_factor_gt .049
_refine_ls_shift/su_max <0.001
_refine_ls_shift/su_mean .000
_refine_ls_structure_factor_coef Fsqd
_refine_ls_weighting_details 'w=1/[\s^2^(Fo^2^)+(0.0779P)^2^] where P=(Fo^2^+2Fc^2^)/3'
_refine_ls_weighting_scheme calc
_refine_ls_wR_factor_ref .136
_reflns_number_gt 1458
_reflns_number_total 1991
_reflns_threshold_expression I>2\s(I)
_cod_data_source_file gg1058.cif
_cod_data_source_block I
_cod_depositor_comments
;
The following automatic conversions were performed:

'_exptl_absorpt_correction_type' value 'Multi-scan' changed to
'multi-scan' according to
/home/saulius/struct/CIF-dictionaries/cif_core.dic dictionary named
'cif_core.dic' version 2.4.1 from 2010-06-29.

Automatic conversion script
Id: cif_fix_values 1715 2011-07-08 13:25:40Z adriana 
;
_cod_original_sg_symbol_H-M P-1
_cod_database_code 2012137
_cod_database_fobs_code 2012137

loop_
_symmetry_equiv_pos_as_xyz
'x, y, z'
'-x, -y, -z'

loop_
_atom_site_label
_atom_site_fract_x
_atom_site_fract_y
_atom_site_fract_z
_atom_site_U_iso_or_equiv
_atom_site_adp_type
_atom_site_calc_flag
_atom_site_refinement_flags
_atom_site_occupancy
_atom_site_disorder_assembly
_atom_site_disorder_group
_atom_site_type_symbol
Na1 .33332(11) .85236(10) -.03829(9) .0208(2) Uani d . 1 . . Na
N1 .2136(2) 1.1757(2) .2375(2) .0173(4) Uani d . 1 . . N
C2 .2930(3) 1.0124(2) .2665(2) .0161(4) Uani d . 1 . . C
O2 .34758(19) .98198(18) .14710(17) .0223(3) Uani d . 1 . . O
N3 .3163(2) .8730(2) .4347(2) .0168(4) Uani d . 1 . . N
C3 .3853(3) .6917(3) .4593(3) .0234(5) Uani d . 1 . . C
C4 .2890(3) .9018(2) .5771(2) .0164(4) Uani d . 1 . . C
O4 .33343(19) .78137(17) .72124(17) .0218(3) Uani d . 1 . . O
C5 .2073(3) 1.0790(2) .5451(2) .0159(4) Uani d . 1 . . C
N5 .1774(2) 1.1008(2) .6860(2) .0215(4) Uani d . 1 . . N
O5 .0999(2) 1.25185(19) .66934(18) .0268(4) Uani d . 1 . . O
C6 .1694(3) 1.2109(2) .3691(2) .0156(4) Uani d . 1 . . C
N6 .0943(2) 1.3722(2) .3366(2) .0223(4) Uani d . 1 . . N
O7 .03812(19) .72028(17) .05121(17) .0220(3) Uani d . 1 . . O
O8 .5538(2) .61206(19) .0984(2) .0378(4) Uani d . 1 . . O
H3A .4198 .6974 .3483 .035 Uiso calc PR .50 . . H
H3B .2853 .6025 .5114 .035 Uiso calc PR .50 . . H
H3C .4969 .6546 .5344 .035 Uiso calc PR .50 . . H
H3D .3815 .6056 .5811 .035 Uiso calc PR .50 . . H
H3E .5160 .7005 .4180 .035 Uiso calc PR .50 . . H
H3F .3044 .6484 .3950 .035 Uiso calc PR .50 . . H
H6A .0742 1.4542 .2302 .027 Uiso calc R 1 . . H
H6B .0642 1.3979 .4215 .027 Uiso calc R 1 . . H
H71 -.0375 .7447 -.0303 .033 Uiso d R 1 . . H
H72 -.0203 .7550 .1160 .033 Uiso d R 1 . . H
H81 .5625 .4975 .1476 .057 Uiso d R 1 . . H
H82 .6407 .6478 .0254 .057 Uiso d R 1 . . H

loop_
_atom_site_aniso_label
_atom_site_aniso_U_11
_atom_site_aniso_U_22
_atom_site_aniso_U_33
_atom_site_aniso_U_12
_atom_site_aniso_U_13
_atom_site_aniso_U_23
Na1 .0288(5) .0220(4) .0114(4) .0011(3) -.0004(3) -.0073(3)
N1 .0236(9) .0184(8) .0095(8) .0021(7) -.0006(6) -.0059(6)
C2 .0188(9) .0193(9) .0098(9) -.0009(7) -.0003(7) -.0061(7)
O2 .0316(8) .0243(7) .0142(8) .0016(6) .0026(6) -.0116(6)
N3 .0222(8) .0158(8) .0124(9) .0014(6) -.0003(6) -.0065(6)
C3 .0324(11) .0169(10) .0222(11) .0024(8) .0001(9) -.0101(8)
C4 .0159(9) .0195(9) .0126(9) -.0033(7) -.0002(7) -.0060(7)
O4 .0310(8) .0196(7) .0116(7) .0024(6) -.0035(6) -.0040(6)
C5 .0178(9) .0185(9) .0120(10) -.0009(7) .0013(7) -.0074(8)
N5 .0247(9) .0226(9) .0198(9) -.0026(7) .0026(7) -.0117(7)
O5 .0367(8) .0248(8) .0198(8) .0069(6) .0009(6) -.0112(6)
C6 .0168(9) .0157(9) .0138(10) .0001(7) -.0001(7) -.0064(8)
N6 .0317(9) .0201(8) .0147(9) .0050(7) .0000(7) -.0077(7)
O7 .0264(7) .0269(7) .0125(7) .0040(6) -.0006(6) -.0089(6)
O8 .0395(9) .0242(8) .0340(10) .0044(7) -.0012(7) .0006(7)

loop_
_atom_type_symbol
_atom_type_description
_atom_type_scat_dispersion_real
_atom_type_scat_dispersion_imag
_atom_type_scat_source
C C .0033 .0016 'International Tables Vol C Tables 4.2.6.8 and 6.1.1.4'
H H .0000 .0000 'International Tables Vol C Tables 4.2.6.8 and 6.1.1.4'
N N .0061 .0033 'International Tables Vol C Tables 4.2.6.8 and 6.1.1.4'
O O .0106 .0060 'International Tables Vol C Tables 4.2.6.8 and 6.1.1.4'
Na Na .0362 .0249 'International Tables Vol C Tables 4.2.6.8 and 6.1.1.4'

loop_
_geom_angle_atom_site_label_1
_geom_angle_atom_site_label_2
_geom_angle_atom_site_label_3
_geom_angle_site_symmetry_1
_geom_angle_site_symmetry_3
_geom_angle
_geom_angle_publ_flag
O2 Na1 O7 . . 96.20(6) y
O7 Na1 O4 . 1_554 91.45(5) y
O4 Na1 O2 1_554 2_675 88.93(5) y
O2 Na1 O2 2_675 . 82.90(5) y
O8 Na1 O2 . . 98.51(6) y
O8 Na1 O7 . . 104.82(6) y
O8 Na1 O4 . 1_554 88.71(6) y
O8 Na1 O2 . 2_675 78.50(5) y
N5 Na1 O2 1_554 . 105.25(6) y
N5 Na1 O7 1_554 . 89.58(5) y
N5 Na1 O4 1_554 1_554 65.15(5) y
N5 Na1 O2 1_554 2_675 87.58(5) y
O2 Na1 O4 . 1_554 167.76(6) y
O7 Na1 O2 . 2_675 176.67(5) y
O8 Na1 N5 . 1_554 150.70(7) y
Na1 O2 Na1 . 2_675 97.10(5) y
C6 N1 C2 . . 120.06(16) no
O2 C2 N1 . . 121.06(16) no
O2 C2 N3 . . 118.45(17) no
N1 C2 N3 . . 120.48(17) no
C2 O2 Na1 . . 155.22(12) no
C2 O2 Na1 . 2_675 107.64(11) no
C4 N3 C2 . . 122.94(16) no
C4 N3 C3 . . 118.50(16) no
C2 N3 C3 . . 118.42(16) no
N3 C3 H3A . . 109.5 no
N3 C3 H3B . . 109.5 no
H3A C3 H3B . . 109.5 no
N3 C3 H3C . . 109.5 no
H3A C3 H3C . . 109.5 no
H3B C3 H3C . . 109.5 no
N3 C3 H3D . . 109.5 no
N3 C3 H3E . . 109.5 no
H3D C3 H3E . . 109.5 no
N3 C3 H3F . . 109.5 no
H3D C3 H3F . . 109.5 no
H3E C3 H3F . . 109.5 no
O4 C4 N3 . . 120.52(18) no
O4 C4 C5 . . 123.74(18) no
N3 C4 C5 . . 115.74(16) no
C4 O4 Na1 . 1_556 119.72(12) no
N5 C5 C6 . . 127.50(17) no
N5 C5 C4 . . 114.32(16) no
C6 C5 C4 . . 118.17(17) no
O5 N5 C5 . . 118.24(16) no
O5 N5 Na1 . 1_556 125.85(12) no
C5 N5 Na1 . 1_556 115.11(12) no
N6 C6 N1 . . 118.68(17) no
N6 C6 C5 . . 119.40(17) no
N1 C6 C5 . . 121.90(16) no
C6 N6 H6A . . 120.0 no
C6 N6 H6B . . 120.0 no
H6A N6 H6B . . 120.0 no
Na1 O7 H71 . . 112.9 no
Na1 O7 H72 . . 114.2 no
H71 O7 H72 . . 104.2 no
Na1 O8 H81 . . 141.6 no
Na1 O8 H82 . . 99.2 no
H81 O8 H82 . . 106.4 no

loop_
_geom_bond_atom_site_label_1
_geom_bond_atom_site_label_2
_geom_bond_site_symmetry_2
_geom_bond_distance
_geom_bond_publ_flag
Na1 O2 . 2.3052(15) y
Na1 O7 . 2.3325(15) y
Na1 O8 . 2.3431(16) y
N1 C2 . 1.352(2) y
C2 N3 . 1.408(2) y
N3 C4 . 1.378(2) y
C4 C5 . 1.454(3) y
C5 C6 . 1.452(3) y
C6 N1 . 1.339(2) y
Na1 O4 1_554 2.4198(15) y
Na1 N5 1_554 2.5872(18) y
Na1 O2 2_675 2.6011(16) y
C2 O2 . 1.234(2) y
N3 C3 . 1.472(2) y
C4 O4 . 1.240(2) y
C5 N5 . 1.336(3) y
N5 O5 . 1.287(2) y
C6 N6 . 1.318(2) y
C3 H3A . .9800 no
C3 H3B . .9800 no
C3 H3C . .9800 no
C3 H3D . .9800 no
C3 H3E . .9800 no
C3 H3F . .9800 no
N6 H6A . .8800 no
N6 H6B . .8800 no
O7 H71 . .840 no
O7 H72 . .841 no
O8 H81 . .839 no
O8 H82 . .839 no

loop_
_geom_hbond_atom_site_label_D
_geom_hbond_atom_site_label_H
_geom_hbond_atom_site_label_A
_geom_hbond_site_symmetry_A
_geom_hbond_distance_DH
_geom_hbond_distance_HA
_geom_hbond_distance_DA
_geom_hbond_angle_DHA
_geom_hbond_publ_flag
N6 H6B O5 . .88 1.96 2.621(3) 130 y
O7 H71 N1 2_575 .84 2.05 2.884(2) 176 y
O7 H72 O5 2_576 .84 1.93 2.725(2) 157 y
O8 H81 O4 2_666 .84 2.16 2.972(2) 164 y
O8 H82 N1 2_675 .84 2.34 3.135(2) 158 y

loop_
_geom_torsion_atom_site_label_1
_geom_torsion_atom_site_label_2
_geom_torsion_atom_site_label_3
_geom_torsion_atom_site_label_4
_geom_torsion_site_symmetry_4
_geom_torsion
_geom_torsion_publ_flag
C4 C5 N5 O5 . -177.88(17) y
C6 C5 N5 O5 . 2.9(3) y
C5 C4 O4 Na1 1_556 -10.0(3) y
N1 C2 O2 Na1 . -106.8(3) y
N1 C2 O2 Na1 2_675 76.4(2) y
